data_7131976
loop_
_publ_author_name
'BARRIOS MORENO, LEONI ALEJANDRA ALEJANDRA'
'Teat, Simon'
'Roubeau, Olivier'
'Aromi, Guillem'

_publ_section_title
;
 A Supramolecular Helicate with Two Independent Fe(II) Switchable Centres
 and a [Fe(anilate)3]3&#x2212; Guest
;
_journal_name_full 'Chemical Communications'
_journal_paper_doi 10.1039/D3CC02278A
_journal_year 2023
_chemical_formula_moiety 'C84 H60 Fe2 N18, C18 H6 Fe O12, B F4'
_chemical_formula_sum 'C102 H66 B F4 Fe3 N18 O12'
_chemical_formula_weight 1990.08
_space_group_crystal_system cubic
_space_group_IT_number 198
_space_group_name_Hall 'P 2ac 2ab 3'
_space_group_name_H-M_alt 'P 21 3'
_atom_sites_solution_hydrogens mixed
_audit_creation_method SHELXL-2017/1
_audit_update_record
;
2023-07-19 deposited with the CCDC.	2023-08-04 downloaded from the CCDC.
;
_cell_angle_alpha 90
_cell_angle_beta 90
_cell_angle_gamma 90
_cell_formula_units_Z 4
_cell_length_a 21.7661(4)
_cell_length_b 21.7661(4)
_cell_length_c 21.7661(4)
_cell_measurement_reflns_used 9406
_cell_measurement_temperature 400(2)
_cell_measurement_theta_max 24.21
_cell_measurement_theta_min 2.71
_cell_volume 10312.0(3)
_computing_cell_refinement 'Bruker SAINT v8.40'
_computing_data_collection 'Bruker APEX 3'
_computing_data_reduction 'Bruker SAINT v8.40'
_computing_structure_refinement 'SHELXL-2017/1 (Sheldrick, 2017)'
_computing_structure_solution 'SHELXT 2014/5 (Sheldrick, 2014)'
_diffrn_ambient_temperature 400(2)
_diffrn_measured_fraction_theta_full 0.997
_diffrn_measured_fraction_theta_max 0.997
_diffrn_measurement_device_type 'Bruker D8 with PHOTON II detector'
_diffrn_measurement_method 'shutterless /f and /w scans'
_diffrn_radiation_monochromator 'silicon 111'
_diffrn_radiation_source 'Advanced Light Source station 12.2.1'
_diffrn_radiation_type synchrotron
_diffrn_radiation_wavelength 0.7288
_diffrn_reflns_av_R_equivalents 0.0424
_diffrn_reflns_av_unetI/netI 0.0238
_diffrn_reflns_Laue_measured_fraction_full 0.997
_diffrn_reflns_Laue_measured_fraction_max 0.997
_diffrn_reflns_limit_h_max 24
_diffrn_reflns_limit_h_min -24
_diffrn_reflns_limit_k_max 24
_diffrn_reflns_limit_k_min -23
_diffrn_reflns_limit_l_max 24
_diffrn_reflns_limit_l_min -24
_diffrn_reflns_number 83710
_diffrn_reflns_point_group_measured_fraction_full 0.995
_diffrn_reflns_point_group_measured_fraction_max 0.995
_diffrn_reflns_theta_full 24.460
_diffrn_reflns_theta_max 24.509
_diffrn_reflns_theta_min 1.919
_exptl_absorpt_coefficient_mu 0.521
_exptl_absorpt_correction_T_max 0.745
_exptl_absorpt_correction_T_min 0.615
_exptl_absorpt_correction_type multi-scan
_exptl_absorpt_process_details 'SADABS-2016/2 - Bruker AXS'
_exptl_crystal_colour 'dark red'
_exptl_crystal_density_diffrn 1.282
_exptl_crystal_description block
_exptl_crystal_F_000 4076
_exptl_crystal_size_max 0.120
_exptl_crystal_size_mid 0.100
_exptl_crystal_size_min 0.100
_refine_diff_density_max 0.204
_refine_diff_density_min -0.300
_refine_diff_density_rms 0.045
_refine_ls_abs_structure_details
;
 Flack x determined using 2167 quotients [(I+)-(I-)]/[(I+)+(I-)]
 (Parsons, Flack and Wagner, Acta Cryst. B69 (2013) 249-259).
;
_refine_ls_abs_structure_Flack 0.022(3)
_refine_ls_extinction_method none
_refine_ls_goodness_of_fit_ref 1.055
_refine_ls_hydrogen_treatment mixed
_refine_ls_matrix_type full
_refine_ls_number_parameters 457
_refine_ls_number_reflns 5322
_refine_ls_number_restraints 61
_refine_ls_restrained_S_all 1.066
_refine_ls_R_factor_all 0.0337
_refine_ls_R_factor_gt 0.0314
_refine_ls_shift/su_max 0.001
_refine_ls_shift/su_mean 0.000
_refine_ls_structure_factor_coef Fsqd
_refine_ls_weighting_details 'w=1/[\s^2^(Fo^2^)+(0.0673P)^2^+0.2394P] where P=(Fo^2^+2Fc^2^)/3'
_refine_ls_weighting_scheme calc
_refine_ls_wR_factor_gt 0.0901
_refine_ls_wR_factor_ref 0.0920
_reflns_Friedel_coverage 0.835
_reflns_Friedel_fraction_full 0.992
_reflns_Friedel_fraction_max 0.992
_reflns_number_gt 4962
_reflns_number_total 5322
_reflns_threshold_expression 'I > 2\s(I)'
_cod_data_source_file d3cc02278a4.cif
_cod_data_source_block lb2205-400K
_cod_original_cell_volume 10312.0(6)
_cod_database_code 7131976
_shelx_shelxl_version_number 2017/1
_shelx_space_group_comment
;
The symmetry employed for this shelxl refinement is uniquely defined
by the following loop, which should always be used as a source of
symmetry information in preference to the above space-group names.
They are only intended as comments.
;
_shelx_estimated_absorpt_t_min 0.940
_shelx_estimated_absorpt_t_max 0.950

loop_
_space_group_symop_operation_xyz
'x, y, z'
'-x+1/2, -y, z+1/2'
'-x, y+1/2, -z+1/2'
'x+1/2, -y+1/2, -z'
'z, x, y'
'z+1/2, -x+1/2, -y'
'-z+1/2, -x, y+1/2'
'-z, x+1/2, -y+1/2'
'y, z, x'
'-y, z+1/2, -x+1/2'
'y+1/2, -z+1/2, -x'
'-y+1/2, -z, x+1/2'

loop_
_atom_site_label
_atom_site_type_symbol
_atom_site_fract_x
_atom_site_fract_y
_atom_site_fract_z
_atom_site_U_iso_or_equiv
_atom_site_adp_type
_atom_site_occupancy
_atom_site_site_symmetry_order
_atom_site_calc_flag
_atom_site_refinement_flags_posn
_atom_site_refinement_flags_adp
_atom_site_refinement_flags_occupancy
_atom_site_disorder_assembly
_atom_site_disorder_group
Fe1 Fe 0.95095(2) 0.45095(2) 0.04905(2) 0.0721(2) Uani 1 3 d S T P . .
Fe2 Fe 0.67053(2) 0.17053(2) 0.32947(2) 0.0737(2) Uani 1 3 d S T P . .
N1 N 0.91612(14) 0.52020(15) -0.00663(13) 0.0881(8) Uani 1 1 d . . . . .
N2 N 0.88753(13) 0.48922(12) 0.10470(13) 0.0777(6) Uani 1 1 d . . . . .
N3 N 0.87128(14) 0.48461(13) 0.16417(13) 0.0812(7) Uani 1 1 d D . . . .
H3 H 0.886(2) 0.4519(16) 0.184(2) 0.122 Uiso 1 1 d D U . . .
N4 N 0.76035(15) 0.27900(13) 0.36800(13) 0.0820(7) Uani 1 1 d D . . . .
H4 H 0.749(2) 0.300(2) 0.3346(16) 0.123 Uiso 1 1 d D U . . .
N5 N 0.74191(14) 0.22006(13) 0.36925(13) 0.0801(7) Uani 1 1 d . . . . .
N6 N 0.70617(16) 0.10929(15) 0.39749(16) 0.0949(8) Uani 1 1 d . . . . .
C1 C 0.9321(2) 0.5326(2) -0.06429(18) 0.1059(12) Uani 1 1 d . . . . .
H1A H 0.960435 0.507081 -0.083565 0.127 Uiso 1 1 calc R U . . .
C2 C 0.9088(3) 0.5811(3) -0.0964(2) 0.137(2) Uani 1 1 d . . . . .
H2A H 0.921834 0.588823 -0.136379 0.164 Uiso 1 1 calc R U . . .
C3 C 0.8669(3) 0.6175(3) -0.0699(3) 0.146(2) Uani 1 1 d . . . . .
H3A H 0.850500 0.650571 -0.091420 0.175 Uiso 1 1 calc R U . . .
C4 C 0.8478(2) 0.6055(3) -0.0096(2) 0.1236(16) Uani 1 1 d . . . . .
H4A H 0.818234 0.629756 0.009496 0.148 Uiso 1 1 calc R U . . .
C5 C 0.87462(17) 0.55630(19) 0.02049(18) 0.0898(10) Uani 1 1 d . . . . .
C6 C 0.86098(16) 0.54026(17) 0.08400(18) 0.0849(9) Uani 1 1 d . . . . .
C7 C 0.82720(19) 0.56804(17) 0.12988(19) 0.0924(10) Uani 1 1 d . . . . .
H7A H 0.804572 0.604159 0.126919 0.111 Uiso 1 1 calc R U . . .
C8 C 0.83384(18) 0.53141(16) 0.18078(18) 0.0873(9) Uani 1 1 d . . . . .
C9 C 0.8093(2) 0.53833(16) 0.24325(19) 0.0946(10) Uani 1 1 d . . . . .
C10 C 0.7680(3) 0.5852(2) 0.2549(3) 0.140(2) Uani 1 1 d . . . . .
H10A H 0.755392 0.610995 0.223293 0.168 Uiso 1 1 calc R U . . .
C11 C 0.7457(4) 0.5933(3) 0.3128(3) 0.180(3) Uani 1 1 d . . . . .
H11A H 0.717300 0.624327 0.320311 0.216 Uiso 1 1 calc R U . . .
C12 C 0.7646(4) 0.5566(3) 0.3601(3) 0.168(3) Uani 1 1 d . . . . .
H12A H 0.750726 0.564370 0.399768 0.201 Uiso 1 1 calc R U . . .
C13 C 0.8040(3) 0.50828(19) 0.3498(2) 0.1126(14) Uani 1 1 d . . . . .
C14 C 0.8264(2) 0.50015(17) 0.29008(17) 0.0940(10) Uani 1 1 d . . . . .
H14A H 0.853566 0.468121 0.282106 0.113 Uiso 1 1 calc R U . . .
C15 C 0.8196(2) 0.46278(19) 0.39735(18) 0.1094(13) Uani 1 1 d . . . . .
C16 C 0.8445(4) 0.4785(3) 0.4532(2) 0.156(3) Uani 1 1 d . . . . .
H16A H 0.853774 0.519300 0.461898 0.188 Uiso 1 1 calc R U . . .
C17 C 0.8553(4) 0.4338(3) 0.4956(3) 0.167(3) Uani 1 1 d . . . . .
H17A H 0.872492 0.444879 0.533110 0.200 Uiso 1 1 calc R U . . .
C18 C 0.8418(3) 0.3724(3) 0.4850(2) 0.142(2) Uani 1 1 d . . . . .
H18A H 0.850014 0.342613 0.514485 0.171 Uiso 1 1 calc R U . . .
C19 C 0.8154(2) 0.35677(19) 0.42869(17) 0.0967(11) Uani 1 1 d . . . . .
C20 C 0.8059(2) 0.40173(18) 0.38631(17) 0.0967(11) Uani 1 1 d . . . . .
H20A H 0.789494 0.390957 0.348352 0.116 Uiso 1 1 calc R U . . .
C21 C 0.79352(18) 0.29381(18) 0.41839(16) 0.0859(9) Uani 1 1 d . . . . .
C22 C 0.79537(19) 0.2421(2) 0.45393(18) 0.0976(11) Uani 1 1 d . . . . .
H22A H 0.814472 0.237635 0.491885 0.117 Uiso 1 1 calc R U . . .
C23 C 0.76302(18) 0.19770(18) 0.42191(17) 0.0864(9) Uani 1 1 d . . . . .
C24 C 0.7462(2) 0.13440(19) 0.43646(19) 0.0974(11) Uani 1 1 d . . . . .
C25 C 0.7693(3) 0.1030(3) 0.4858(3) 0.138(2) Uani 1 1 d . . . . .
H25A H 0.796122 0.121814 0.513267 0.165 Uiso 1 1 calc R U . . .
C26 C 0.7515(3) 0.0426(3) 0.4936(4) 0.168(3) Uani 1 1 d . . . . .
H26A H 0.767011 0.019860 0.526250 0.202 Uiso 1 1 calc R U . . .
C27 C 0.7114(3) 0.0162(3) 0.4538(4) 0.167(3) Uani 1 1 d . . . . .
H27A H 0.699143 -0.024505 0.458409 0.200 Uiso 1 1 calc R U . . .
C28 C 0.6899(3) 0.0511(2) 0.4071(3) 0.1268(16) Uani 1 1 d . . . . .
H28A H 0.662023 0.033362 0.380026 0.152 Uiso 1 1 calc R U . . .
Fe3 Fe 0.81225(2) 0.31225(2) 0.18775(2) 0.0761(2) Uani 1 3 d S T P . .
O1 O 0.77920(10) 0.38068(10) 0.13662(9) 0.0760(5) Uani 1 1 d . . . . .
O2 O 0.75032(11) 0.34290(10) 0.24752(9) 0.0782(6) Uani 1 1 d . . . . .
O3 O 0.6260(2) 0.5300(3) 0.1485(2) 0.196(3) Uani 1 1 d . . . . .
O4 O 0.6008(2) 0.4937(3) 0.2639(2) 0.206(3) Uani 1 1 d . . . . .
C29 C 0.73401(15) 0.40980(16) 0.16263(15) 0.0770(8) Uani 1 1 d . . . . .
C30 C 0.71867(15) 0.38902(16) 0.22665(15) 0.0783(8) Uani 1 1 d . . . . .
C31 C 0.67511(19) 0.4174(2) 0.25957(19) 0.1041(13) Uani 1 1 d . . . . .
H31A H 0.667426 0.404500 0.299558 0.125 Uiso 1 1 calc R U . . .
C32 C 0.6407(2) 0.4664(3) 0.2351(2) 0.1261(17) Uani 1 1 d . . . . .
C33 C 0.6554(2) 0.4871(3) 0.1690(2) 0.1190(15) Uani 1 1 d . . . . .
C34 C 0.70228(18) 0.4561(2) 0.13691(19) 0.0968(11) Uani 1 1 d . . . . .
H34A H 0.711503 0.468049 0.096926 0.116 Uiso 1 1 calc R U . . .
B1 B 0.8898(12) 0.1078(9) 0.6101(13) 0.158(4) Uani 0.3333 1 d D U P A -1
F1 F 0.8329(11) 0.1009(11) 0.6380(13) 0.223(9) Uani 0.3333 1 d D U P A -1
F2 F 0.9024(12) 0.0559(9) 0.5778(16) 0.238(8) Uani 0.3333 1 d D U P A -1
F3 F 0.8899(15) 0.1559(13) 0.5696(13) 0.199(9) Uani 0.3333 1 d D U P A -1
F4 F 0.9302(13) 0.1214(15) 0.6566(15) 0.199(8) Uani 0.3333 1 d D U P A -1

loop_
_atom_site_aniso_label
_atom_site_aniso_U_11
_atom_site_aniso_U_22
_atom_site_aniso_U_33
_atom_site_aniso_U_23
_atom_site_aniso_U_13
_atom_site_aniso_U_12
Fe1 0.0721(2) 0.0721(2) 0.0721(2) -0.00099(19) -0.00099(19) 0.00099(19)
Fe2 0.0737(2) 0.0737(2) 0.0737(2) -0.0023(2) -0.0023(2) 0.0023(2)
N1 0.0847(18) 0.102(2) 0.0779(17) 0.0056(15) -0.0060(14) -0.0039(16)
N2 0.0864(17) 0.0713(16) 0.0754(16) -0.0008(12) -0.0008(13) 0.0022(13)
N3 0.0975(19) 0.0697(15) 0.0763(17) -0.0010(12) 0.0010(14) -0.0015(14)
N4 0.104(2) 0.0752(17) 0.0667(15) -0.0037(12) -0.0031(14) 0.0000(14)
N5 0.0910(18) 0.0775(17) 0.0719(16) 0.0007(13) -0.0069(13) 0.0032(14)
N6 0.100(2) 0.0821(19) 0.102(2) 0.0157(16) -0.0022(18) 0.0033(16)
C1 0.104(3) 0.135(4) 0.078(2) 0.018(2) -0.008(2) 0.005(2)
C2 0.113(3) 0.199(6) 0.098(3) 0.051(4) -0.002(3) 0.022(4)
C3 0.139(4) 0.172(5) 0.125(4) 0.066(4) -0.014(3) 0.030(4)
C4 0.108(3) 0.137(4) 0.126(4) 0.038(3) 0.001(3) 0.031(3)
C5 0.080(2) 0.099(2) 0.091(2) 0.0148(19) -0.0086(18) 0.0049(19)
C6 0.082(2) 0.078(2) 0.095(2) 0.0082(17) -0.0008(17) 0.0027(17)
C7 0.098(2) 0.076(2) 0.103(3) 0.0065(18) 0.008(2) 0.0079(19)
C8 0.096(2) 0.0715(19) 0.094(2) -0.0065(17) 0.0079(18) -0.0072(16)
C9 0.114(3) 0.071(2) 0.099(3) -0.0160(18) 0.018(2) -0.0083(19)
C10 0.193(6) 0.098(3) 0.130(4) -0.005(3) 0.035(4) 0.031(3)
C11 0.287(10) 0.116(4) 0.137(5) -0.005(4) 0.072(6) 0.068(5)
C12 0.279(9) 0.103(4) 0.121(4) -0.024(3) 0.067(5) 0.028(4)
C13 0.162(4) 0.081(2) 0.095(3) -0.027(2) 0.017(3) -0.019(2)
C14 0.124(3) 0.073(2) 0.085(2) -0.0183(17) 0.018(2) -0.013(2)
C15 0.155(4) 0.097(3) 0.077(2) -0.023(2) 0.010(2) -0.020(3)
C16 0.258(8) 0.119(4) 0.092(3) -0.033(3) -0.006(4) -0.059(4)
C17 0.244(8) 0.158(5) 0.099(4) -0.036(4) -0.040(4) -0.047(5)
C18 0.212(6) 0.126(4) 0.088(3) -0.011(3) -0.036(3) -0.036(4)
C19 0.121(3) 0.099(2) 0.0694(19) -0.0145(18) 0.000(2) -0.011(2)
C20 0.127(3) 0.095(2) 0.0681(19) -0.0182(18) 0.0048(19) -0.014(2)
C21 0.095(2) 0.095(2) 0.0682(19) -0.0045(17) -0.0010(16) -0.0048(18)
C22 0.104(3) 0.110(3) 0.079(2) 0.006(2) -0.0178(19) -0.005(2)
C23 0.091(2) 0.088(2) 0.080(2) 0.0089(17) -0.0089(17) 0.0041(18)
C24 0.099(3) 0.096(3) 0.098(3) 0.021(2) -0.009(2) 0.006(2)
C25 0.148(4) 0.119(4) 0.146(4) 0.050(3) -0.045(4) -0.006(3)
C26 0.189(6) 0.130(5) 0.187(6) 0.074(4) -0.053(5) -0.004(4)
C27 0.185(6) 0.107(4) 0.208(7) 0.065(4) -0.057(6) -0.028(4)
C28 0.144(4) 0.088(3) 0.149(4) 0.031(3) -0.026(3) -0.008(3)
Fe3 0.0761(2) 0.0761(2) 0.0761(2) -0.0005(2) -0.0005(2) 0.0005(2)
O1 0.0769(13) 0.0866(14) 0.0645(11) 0.0027(10) 0.0045(10) 0.0114(11)
O2 0.0875(14) 0.0779(13) 0.0691(12) 0.0019(10) 0.0029(10) 0.0150(11)
O3 0.188(4) 0.234(5) 0.165(4) 0.083(4) 0.050(3) 0.133(4)
O4 0.170(4) 0.284(6) 0.163(3) 0.063(4) 0.064(3) 0.146(5)
C29 0.0730(18) 0.087(2) 0.0714(18) 0.0011(15) -0.0036(15) 0.0024(16)
C30 0.0758(19) 0.088(2) 0.0708(18) 0.0012(15) -0.0009(15) 0.0062(17)
C31 0.095(3) 0.133(3) 0.084(2) 0.013(2) 0.016(2) 0.032(3)
C32 0.100(3) 0.171(5) 0.106(3) 0.020(3) 0.019(2) 0.056(3)
C33 0.100(3) 0.143(4) 0.114(3) 0.028(3) 0.010(2) 0.044(3)
C34 0.089(2) 0.116(3) 0.085(2) 0.018(2) -0.0005(18) 0.022(2)
B1 0.173(14) 0.121(10) 0.179(16) 0.034(8) -0.069(10) -0.055(14)
F1 0.189(12) 0.23(2) 0.246(19) 0.028(16) -0.033(11) -0.050(13)
F2 0.30(2) 0.167(11) 0.25(2) -0.007(12) -0.036(18) -0.016(14)
F3 0.236(19) 0.166(11) 0.197(15) 0.066(10) -0.127(14) -0.078(12)
F4 0.215(15) 0.184(16) 0.198(17) 0.063(11) -0.114(13) -0.039(14)

loop_
_atom_type_symbol
_atom_type_description
_atom_type_scat_dispersion_real
_atom_type_scat_dispersion_imag
_atom_type_scat_source
C C 0.0034 0.0017 'XDisp Program in WinGX L.J. Farrugia, J.Appl.Cryst. 2012,45,849-854'
H H 0.0000 0.0000 'XDisp Program in WinGX L.J. Farrugia, J.Appl.Cryst. 2012,45,849-854'
B B 0.0017 0.0007 'XDisp Program in WinGX L.J. Farrugia, J.Appl.Cryst. 2012,45,849-854'
N N 0.0065 0.0035 'XDisp Program in WinGX L.J. Farrugia, J.Appl.Cryst. 2012,45,849-854'
O O 0.0115 0.0064 'XDisp Program in WinGX L.J. Farrugia, J.Appl.Cryst. 2012,45,849-854'
F F 0.0185 0.0109 'XDisp Program in WinGX L.J. Farrugia, J.Appl.Cryst. 2012,45,849-854'
Fe Fe 0.3511 0.8892 'XDisp Program in WinGX L.J. Farrugia, J.Appl.Cryst. 2012,45,849-854'

loop_
_geom_angle_atom_site_label_1
_geom_angle_atom_site_label_2
_geom_angle_atom_site_label_3
_geom_angle
_geom_angle_site_symmetry_1
_geom_angle_site_symmetry_3
_geom_angle_publ_flag
N2 Fe1 N2 96.88(11) . 8_645 ?
N2 Fe1 N2 96.88(11) . 11_556 ?
N2 Fe1 N2 96.88(11) 8_645 11_556 ?
N2 Fe1 N1 78.52(11) . . ?
N2 Fe1 N1 92.09(11) 8_645 . ?
N2 Fe1 N1 170.37(12) 11_556 . ?
N2 Fe1 N1 92.09(11) . 11_556 ?
N2 Fe1 N1 170.37(12) 8_645 11_556 ?
N2 Fe1 N1 78.52(11) 11_556 11_556 ?
N1 Fe1 N1 93.11(12) . 11_556 ?
N2 Fe1 N1 170.37(12) . 8_645 ?
N2 Fe1 N1 78.52(11) 8_645 8_645 ?
N2 Fe1 N1 92.09(11) 11_556 8_645 ?
N1 Fe1 N1 93.11(12) . 8_645 ?
N1 Fe1 N1 93.11(12) 11_556 8_645 ?
N5 Fe2 N5 98.03(10) . 11_556 ?
N5 Fe2 N5 98.03(10) . 8_645 ?
N5 Fe2 N5 98.02(10) 11_556 8_645 ?
N5 Fe2 N6 167.36(12) . 11_556 ?
N5 Fe2 N6 76.34(12) 11_556 11_556 ?
N5 Fe2 N6 94.00(12) 8_645 11_556 ?
N5 Fe2 N6 76.34(12) . . ?
N5 Fe2 N6 94.00(12) 11_556 . ?
N5 Fe2 N6 167.36(12) 8_645 . ?
N6 Fe2 N6 92.62(13) 11_556 . ?
N5 Fe2 N6 94.00(12) . 8_645 ?
N5 Fe2 N6 167.36(12) 11_556 8_645 ?
N5 Fe2 N6 76.34(12) 8_645 8_645 ?
N6 Fe2 N6 92.62(13) 11_556 8_645 ?
N6 Fe2 N6 92.62(13) . 8_645 ?
C1 N1 C5 118.3(4) . . ?
C1 N1 Fe1 127.0(3) . . ?
C5 N1 Fe1 114.6(2) . . ?
C6 N2 N3 105.9(3) . . ?
C6 N2 Fe1 116.0(2) . . ?
N3 N2 Fe1 136.6(2) . . ?
N2 N3 C8 111.0(3) . . ?
N2 N3 H3 116(3) . . ?
C8 N3 H3 133(3) . . ?
N5 N4 C21 111.7(3) . . ?
N5 N4 H4 115(3) . . ?
C21 N4 H4 133(3) . . ?
C23 N5 N4 105.3(3) . . ?
C23 N5 Fe2 115.3(3) . . ?
N4 N5 Fe2 135.2(2) . . ?
C28 N6 C24 117.6(4) . . ?
C28 N6 Fe2 127.3(3) . . ?
C24 N6 Fe2 115.0(3) . . ?
N1 C1 C2 122.9(5) . . ?
N1 C1 H1A 118.5 . . ?
C2 C1 H1A 118.5 . . ?
C3 C2 C1 119.3(5) . . ?
C3 C2 H2A 120.3 . . ?
C1 C2 H2A 120.3 . . ?
C2 C3 C4 119.8(5) . . ?
C2 C3 H3A 120.1 . . ?
C4 C3 H3A 120.1 . . ?
C5 C4 C3 117.5(5) . . ?
C5 C4 H4A 121.2 . . ?
C3 C4 H4A 121.2 . . ?
N1 C5 C4 122.1(4) . . ?
N1 C5 C6 114.6(3) . . ?
C4 C5 C6 123.3(4) . . ?
N2 C6 C7 110.6(3) . . ?
N2 C6 C5 115.7(3) . . ?
C7 C6 C5 133.7(3) . . ?
C8 C7 C6 105.9(3) . . ?
C8 C7 H7A 127.1 . . ?
C6 C7 H7A 127.1 . . ?
N3 C8 C7 106.5(3) . . ?
N3 C8 C9 122.9(4) . . ?
C7 C8 C9 130.5(4) . . ?
C14 C9 C10 119.2(4) . . ?
C14 C9 C8 121.9(4) . . ?
C10 C9 C8 118.8(4) . . ?
C11 C10 C9 119.8(6) . . ?
C11 C10 H10A 120.1 . . ?
C9 C10 H10A 120.1 . . ?
C10 C11 C12 120.9(6) . . ?
C10 C11 H11A 119.5 . . ?
C12 C11 H11A 119.5 . . ?
C11 C12 C13 120.8(5) . . ?
C11 C12 H12A 119.6 . . ?
C13 C12 H12A 119.6 . . ?
C12 C13 C14 117.8(5) . . ?
C12 C13 C15 122.9(5) . . ?
C14 C13 C15 119.1(4) . . ?
C9 C14 C13 121.4(4) . . ?
C9 C14 H14A 119.3 . . ?
C13 C14 H14A 119.3 . . ?
C16 C15 C20 118.6(5) . . ?
C16 C15 C13 123.0(4) . . ?
C20 C15 C13 118.3(4) . . ?
C17 C16 C15 119.3(5) . . ?
C17 C16 H16A 120.3 . . ?
C15 C16 H16A 120.3 . . ?
C16 C17 C18 122.6(5) . . ?
C16 C17 H17A 118.7 . . ?
C18 C17 H17A 118.7 . . ?
C17 C18 C19 117.9(5) . . ?
C17 C18 H18A 121.0 . . ?
C19 C18 H18A 121.0 . . ?
C20 C19 C18 118.9(4) . . ?
C20 C19 C21 121.2(3) . . ?
C18 C19 C21 119.7(4) . . ?
C19 C20 C15 122.7(4) . . ?
C19 C20 H20A 118.6 . . ?
C15 C20 H20A 118.6 . . ?
N4 C21 C22 106.2(3) . . ?
N4 C21 C19 121.3(3) . . ?
C22 C21 C19 132.3(4) . . ?
C21 C22 C23 106.0(3) . . ?
C21 C22 H22A 127.0 . . ?
C23 C22 H22A 127.0 . . ?
N5 C23 C22 110.8(3) . . ?
N5 C23 C24 116.5(4) . . ?
C22 C23 C24 132.6(3) . . ?
N6 C24 C25 122.3(4) . . ?
N6 C24 C23 114.3(3) . . ?
C25 C24 C23 123.3(4) . . ?
C24 C25 C26 117.9(6) . . ?
C24 C25 H25A 121.1 . . ?
C26 C25 H25A 121.1 . . ?
C27 C26 C25 120.4(5) . . ?
C27 C26 H26A 119.8 . . ?
C25 C26 H26A 119.8 . . ?
C28 C27 C26 117.6(5) . . ?
C28 C27 H27A 121.2 . . ?
C26 C27 H27A 121.2 . . ?
N6 C28 C27 124.1(6) . . ?
N6 C28 H28A 117.9 . . ?
C27 C28 H28A 117.9 . . ?
O2 Fe3 O2 90.20(10) . 8_645 ?
O2 Fe3 O2 90.20(10) . 11_556 ?
O2 Fe3 O2 90.20(10) 8_645 11_556 ?
O2 Fe3 O1 94.76(9) . 11_556 ?
O2 Fe3 O1 171.20(9) 8_645 11_556 ?
O2 Fe3 O1 82.53(8) 11_556 11_556 ?
O2 Fe3 O1 82.53(8) . . ?
O2 Fe3 O1 94.76(9) 8_645 . ?
O2 Fe3 O1 171.20(9) 11_556 . ?
O1 Fe3 O1 93.10(9) 11_556 . ?
O2 Fe3 O1 171.20(9) . 8_645 ?
O2 Fe3 O1 82.53(8) 8_645 8_645 ?
O2 Fe3 O1 94.76(9) 11_556 8_645 ?
O1 Fe3 O1 93.10(9) 11_556 8_645 ?
O1 Fe3 O1 93.10(9) . 8_645 ?
C29 O1 Fe3 113.2(2) . . ?
C30 O2 Fe3 112.94(19) . . ?
O1 C29 C34 125.0(3) . . ?
O1 C29 C30 115.2(3) . . ?
C34 C29 C30 119.9(3) . . ?
O2 C30 C31 123.0(3) . . ?
O2 C30 C29 116.0(3) . . ?
C31 C30 C29 121.0(3) . . ?
C30 C31 C32 121.6(4) . . ?
C30 C31 H31A 119.2 . . ?
C32 C31 H31A 119.2 . . ?
O4 C32 C31 123.4(5) . . ?
O4 C32 C33 118.9(5) . . ?
C31 C32 C33 117.7(4) . . ?
O3 C33 C34 124.5(4) . . ?
O3 C33 C32 117.2(4) . . ?
C34 C33 C32 118.3(4) . . ?
C29 C34 C33 121.6(4) . . ?
C29 C34 H34A 119.2 . . ?
C33 C34 H34A 119.2 . . ?
F2 B1 F3 108(2) . . ?
F2 B1 F4 116(3) . . ?
F3 B1 F4 108(2) . . ?
F2 B1 F1 108.4(18) . . ?
F3 B1 F1 112(2) . . ?
F4 B1 F1 106(2) . . ?

loop_
_geom_bond_atom_site_label_1
_geom_bond_atom_site_label_2
_geom_bond_distance
_geom_bond_site_symmetry_2
_geom_bond_publ_flag
Fe1 N2 2.017(3) . ?
Fe1 N2 2.017(3) 8_645 ?
Fe1 N2 2.017(3) 11_556 ?
Fe1 N1 2.077(3) . ?
Fe1 N1 2.078(3) 11_556 ?
Fe1 N1 2.078(3) 8_645 ?
Fe2 N5 2.080(3) . ?
Fe2 N5 2.080(3) 11_556 ?
Fe2 N5 2.080(3) 8_645 ?
Fe2 N6 2.138(3) 11_556 ?
Fe2 N6 2.138(3) . ?
Fe2 N6 2.138(3) 8_645 ?
N1 C1 1.330(5) . ?
N1 C5 1.335(5) . ?
N2 C6 1.331(4) . ?
N2 N3 1.346(4) . ?
N3 C8 1.354(5) . ?
N3 H3 0.89(3) . ?
N4 N5 1.345(4) . ?
N4 C21 1.352(5) . ?
N4 H4 0.89(3) . ?
N5 C23 1.327(5) . ?
N6 C28 1.332(6) . ?
N6 C24 1.334(5) . ?
C1 C2 1.365(7) . ?
C1 H1A 0.9300 . ?
C2 C3 1.338(8) . ?
C2 H2A 0.9300 . ?
C3 C4 1.401(8) . ?
C3 H3A 0.9300 . ?
C4 C5 1.385(6) . ?
C4 H4A 0.9300 . ?
C5 C6 1.456(5) . ?
C6 C7 1.380(6) . ?
C7 C8 1.373(6) . ?
C7 H7A 0.9300 . ?
C8 C9 1.468(5) . ?
C9 C14 1.367(6) . ?
C9 C10 1.383(7) . ?
C10 C11 1.362(8) . ?
C10 H10A 0.9300 . ?
C11 C12 1.367(9) . ?
C11 H11A 0.9300 . ?
C12 C13 1.375(8) . ?
C12 H12A 0.9300 . ?
C13 C14 1.400(6) . ?
C13 C15 1.472(6) . ?
C14 H14A 0.9300 . ?
C15 C16 1.373(7) . ?
C15 C20 1.383(6) . ?
C16 C17 1.362(9) . ?
C16 H16A 0.9300 . ?
C17 C18 1.388(8) . ?
C17 H17A 0.9300 . ?
C18 C19 1.395(6) . ?
C18 H18A 0.9300 . ?
C19 C20 1.361(6) . ?
C19 C21 1.468(6) . ?
C20 H20A 0.9300 . ?
C21 C22 1.366(6) . ?
C22 C23 1.384(6) . ?
C22 H22A 0.9300 . ?
C23 C24 1.460(6) . ?
C24 C25 1.368(6) . ?
C25 C26 1.383(9) . ?
C25 H25A 0.9300 . ?
C26 C27 1.357(9) . ?
C26 H26A 0.9300 . ?
C27 C28 1.352(8) . ?
C27 H27A 0.9300 . ?
C28 H28A 0.9300 . ?
Fe3 O2 1.989(2) . ?
Fe3 O2 1.989(2) 8_645 ?
Fe3 O2 1.989(2) 11_556 ?
Fe3 O1 1.994(2) 11_556 ?
Fe3 O1 1.994(2) . ?
Fe3 O1 1.994(2) 8_645 ?
O1 C29 1.300(4) . ?
O2 C30 1.299(4) . ?
O3 C33 1.218(6) . ?
O4 C32 1.226(6) . ?
C29 C34 1.345(5) . ?
C29 C30 1.503(5) . ?
C30 C31 1.340(5) . ?
C31 C32 1.407(6) . ?
C31 H31A 0.9300 . ?
C32 C33 1.540(7) . ?
C33 C34 1.408(6) . ?
C34 H34A 0.9300 . ?
B1 F2 1.358(14) . ?
B1 F3 1.370(15) . ?
B1 F4 1.372(16) . ?
B1 F1 1.386(15) . ?

loop_
_geom_hbond_atom_site_label_D
_geom_hbond_atom_site_label_H
_geom_hbond_atom_site_label_A
_geom_hbond_distance_DH
_geom_hbond_distance_HA
_geom_hbond_distance_DA
_geom_hbond_angle_DHA
_geom_hbond_site_symmetry_A
_geom_hbond_publ_flag
N3 H3 O1 0.89(3) 2.09(3) 2.920(4) 155(4) 11_556 yes
N4 H4 O2 0.89(3) 2.11(3) 2.976(4) 162(4) . yes
